data_4065533
loop_
_publ_author_name
'Lei, Hao'
'Guo, Jing-Dong'
'Fettinger, James C.'
'Nagase, Shigeru'
'Power, Philip P.'

_publ_section_title
;
 Synthesis, Characterization, and CO Elimination of Ferrio-Substituted
 Two-Coordinate Germylenes and Stannylenes
;
_journal_issue 22
_journal_name_full Organometallics
_journal_page_first 6316
_journal_paper_doi 10.1021/om200912x
_journal_volume 30
_journal_year 2011
_chemical_formula_moiety 'C43 H54 Fe Ge O2'
_chemical_formula_sum 'C43 H54 Fe Ge O2'
_chemical_formula_weight 731.30
_chemical_name_systematic
; 
 ? 
;
_space_group_IT_number 62
_symmetry_cell_setting orthorhombic
_symmetry_space_group_name_Hall '-P 2ac 2n'
_symmetry_space_group_name_H-M 'P n m a'
_atom_sites_solution_hydrogens geom
_atom_sites_solution_primary direct
_atom_sites_solution_secondary difmap
_audit_creation_method SHELXL-97
_cell_angle_alpha 90.00
_cell_angle_beta 90.00
_cell_angle_gamma 90.00
_cell_formula_units_Z 4
_cell_length_a 14.6074(13)
_cell_length_b 23.995(2)
_cell_length_c 10.8289(10)
_cell_measurement_reflns_used 6846
_cell_measurement_temperature 90(2)
_cell_measurement_theta_max 25.67
_cell_measurement_theta_min 2.49
_cell_volume 3795.6(6)
_computing_cell_refinement 'Bruker SAINT'
_computing_data_collection 'Bruker APEX2'
_computing_data_reduction 'Bruker SAINT'
_computing_molecular_graphics 'Bruker SHELXTL'
_computing_publication_material 'Bruker SHELXTL'
_computing_structure_refinement 'SHELXS-97 (Sheldrick, 2008)'
_computing_structure_solution 'SHELXS-97 (Sheldrick, 2008)'
_diffrn_ambient_temperature 90(2)
_diffrn_measured_fraction_theta_full 0.999
_diffrn_measured_fraction_theta_max 0.999
_diffrn_measurement_device_type 'Bruker APEX-II CCD'
_diffrn_measurement_method '\f and \w scans'
_diffrn_radiation_monochromator graphite
_diffrn_radiation_source 'fine-focus sealed tube'
_diffrn_radiation_type MoK\a
_diffrn_radiation_wavelength 0.71073
_diffrn_reflns_av_R_equivalents 0.0568
_diffrn_reflns_av_sigmaI/netI 0.0302
_diffrn_reflns_limit_h_max 17
_diffrn_reflns_limit_h_min -17
_diffrn_reflns_limit_k_max 28
_diffrn_reflns_limit_k_min -28
_diffrn_reflns_limit_l_max 12
_diffrn_reflns_limit_l_min -12
_diffrn_reflns_number 33514
_diffrn_reflns_theta_full 25.25
_diffrn_reflns_theta_max 25.25
_diffrn_reflns_theta_min 2.49
_diffrn_standards_number 0
_exptl_absorpt_coefficient_mu 1.208
_exptl_absorpt_correction_T_max 0.9095
_exptl_absorpt_correction_T_min 0.7441
_exptl_absorpt_correction_type multi-scan
_exptl_crystal_colour green
_exptl_crystal_density_diffrn 1.280
_exptl_crystal_density_method 'not measured'
_exptl_crystal_description plate
_exptl_crystal_F_000 1544
_exptl_crystal_size_max 0.26
_exptl_crystal_size_mid 0.15
_exptl_crystal_size_min 0.08
_refine_diff_density_max 0.713
_refine_diff_density_min -0.553
_refine_diff_density_rms 0.064
_refine_ls_extinction_method none
_refine_ls_goodness_of_fit_ref 1.048
_refine_ls_hydrogen_treatment constr
_refine_ls_matrix_type full
_refine_ls_number_parameters 238
_refine_ls_number_reflns 3516
_refine_ls_number_restraints 3
_refine_ls_restrained_S_all 1.077
_refine_ls_R_factor_all 0.0636
_refine_ls_R_factor_gt 0.0454
_refine_ls_shift/su_max 0.000
_refine_ls_shift/su_mean 0.000
_refine_ls_structure_factor_coef Fsqd
_refine_ls_weighting_details 'calc w=1/[\s^2^(Fo^2^)+(0.0540P)^2^+4.8976P] where P=(Fo^2^+2Fc^2^)/3'
_refine_ls_weighting_scheme calc
_refine_ls_wR_factor_gt 0.1112
_refine_ls_wR_factor_ref 0.1182
_reflns_number_gt 2759
_reflns_number_total 3516
_reflns_threshold_expression >2sigma(I)
_cod_data_source_file om200912x_si_002.cif
_cod_data_source_block hl68
_cod_depositor_comments
;
The following automatic conversions were performed:

'_symmetry_cell_setting' value 'Orthorhombic' changed to
'orthorhombic' according to
/home/saulius/struct/CIF-dictionaries/cif_core.dic dictionary named
'cif_core.dic' version 2.4.1 from
2010-06-29.

'_exptl_absorpt_correction_type' value 'Multi-scan'
changed to 'multi-scan' according to
/home/saulius/struct/CIF-dictionaries/cif_core.dic dictionary named
'cif_core.dic' version 2.4.1 from
2010-06-29.

'_refine_ls_hydrogen_treatment' value 'CONSTR' changed
to 'constr' according to
/home/saulius/struct/CIF-dictionaries/cif_core.dic dictionary named
'cif_core.dic' version 2.4.1 from 2010-06-29.

Automatic conversion script
Id: cif_fix_values 1715 2011-07-08 13:25:40Z adriana 
;
_cod_database_code 4065533

loop_
_symmetry_equiv_pos_as_xyz
'x, y, z'
'-x+1/2, -y, z+1/2'
'-x, y+1/2, -z'
'x+1/2, -y+1/2, -z+1/2'
'-x, -y, -z'
'x-1/2, y, -z-1/2'
'x, -y-1/2, z'
'-x-1/2, y-1/2, z-1/2'

loop_
_atom_site_label
_atom_site_type_symbol
_atom_site_fract_x
_atom_site_fract_y
_atom_site_fract_z
_atom_site_U_iso_or_equiv
_atom_site_adp_type
_atom_site_occupancy
_atom_site_symmetry_multiplicity
_atom_site_calc_flag
_atom_site_refinement_flags
_atom_site_disorder_assembly
_atom_site_disorder_group
Ge1 Ge 0.21155(3) 0.7500 0.15423(4) 0.03846(18) Uani 1 2 d S . .
Fe1 Fe 0.27531(4) 0.7500 0.35595(6) 0.0348(2) Uani 1 2 d SD . .
C1 C 0.3066(3) 0.7500 0.0203(4) 0.0243(9) Uani 1 2 d S . .
C2 C 0.3348(2) 0.69954(11) -0.0338(3) 0.0248(6) Uani 1 1 d . . .
C3 C 0.3934(2) 0.69978(12) -0.1347(3) 0.0302(7) Uani 1 1 d . . .
H3A H 0.4126 0.6656 -0.1704 0.036 Uiso 1 1 calc R . .
C4 C 0.4241(3) 0.7500 -0.1837(4) 0.0333(11) Uani 1 2 d S . .
H4A H 0.4660 0.7500 -0.2507 0.040 Uiso 1 2 calc SR . .
C5 C 0.2997(2) 0.64455(11) 0.0147(3) 0.0262(6) Uani 1 1 d . . .
C6 C 0.3579(2) 0.60771(12) 0.0792(3) 0.0288(7) Uani 1 1 d . . .
C7 C 0.3236(2) 0.55654(13) 0.1174(3) 0.0345(7) Uani 1 1 d . . .
H7A H 0.3634 0.5315 0.1591 0.041 Uiso 1 1 calc R . .
C8 C 0.2334(2) 0.54054(13) 0.0970(3) 0.0345(7) Uani 1 1 d . . .
C9 C 0.1774(2) 0.57701(12) 0.0336(3) 0.0323(7) Uani 1 1 d . . .
H9A H 0.1156 0.5667 0.0186 0.039 Uiso 1 1 calc R . .
C10 C 0.2087(2) 0.62893(12) -0.0096(3) 0.0276(7) Uani 1 1 d . . .
C11 C 0.4585(2) 0.62118(13) 0.1018(3) 0.0340(7) Uani 1 1 d . . .
H11A H 0.4680 0.6616 0.0834 0.041 Uiso 1 1 calc R . .
C12 C 0.5200(2) 0.58745(14) 0.0148(3) 0.0423(8) Uani 1 1 d . . .
H12A H 0.5018 0.5944 -0.0709 0.064 Uiso 1 1 calc R . .
H12B H 0.5136 0.5477 0.0332 0.064 Uiso 1 1 calc R . .
H12C H 0.5839 0.5987 0.0265 0.064 Uiso 1 1 calc R . .
C13 C 0.4864(2) 0.61087(15) 0.2370(3) 0.0439(9) Uani 1 1 d . . .
H13A H 0.5514 0.6198 0.2476 0.066 Uiso 1 1 calc R . .
H13B H 0.4760 0.5717 0.2580 0.066 Uiso 1 1 calc R . .
H13C H 0.4496 0.6346 0.2914 0.066 Uiso 1 1 calc R . .
C14 C 0.2015(3) 0.48372(14) 0.1435(3) 0.0427(9) Uani 1 1 d . . .
H14A H 0.2536 0.4573 0.1302 0.051 Uiso 1 1 calc R . .
C15 C 0.1848(3) 0.48586(15) 0.2816(4) 0.0483(9) Uani 1 1 d . . .
H15A H 0.1642 0.4492 0.3104 0.072 Uiso 1 1 calc R . .
H15B H 0.1376 0.5137 0.2996 0.072 Uiso 1 1 calc R . .
H15C H 0.2417 0.4960 0.3240 0.072 Uiso 1 1 calc R . .
C16 C 0.1217(3) 0.46018(17) 0.0761(5) 0.0754(15) Uani 1 1 d . . .
H16A H 0.1351 0.4592 -0.0126 0.113 Uiso 1 1 calc R . .
H16B H 0.0677 0.4836 0.0907 0.113 Uiso 1 1 calc R . .
H16C H 0.1096 0.4223 0.1057 0.113 Uiso 1 1 calc R . .
C17 C 0.1464(2) 0.66308(13) -0.0939(3) 0.0314(7) Uani 1 1 d . . .
H17A H 0.1718 0.7018 -0.0972 0.038 Uiso 1 1 calc R . .
C18 C 0.0480(2) 0.66729(15) -0.0459(4) 0.0483(10) Uani 1 1 d . . .
H18A H 0.0485 0.6824 0.0382 0.072 Uiso 1 1 calc R . .
H18B H 0.0200 0.6302 -0.0454 0.072 Uiso 1 1 calc R . .
H18C H 0.0126 0.6920 -0.0998 0.072 Uiso 1 1 calc R . .
C19 C 0.1493(3) 0.63979(15) -0.2243(3) 0.0482(9) Uani 1 1 d . . .
H19A H 0.2130 0.6375 -0.2522 0.072 Uiso 1 1 calc R . .
H19B H 0.1148 0.6644 -0.2797 0.072 Uiso 1 1 calc R . .
H19C H 0.1219 0.6025 -0.2252 0.072 Uiso 1 1 calc R . .
C20 C 0.1596(3) 0.7085(3) 0.4066(5) 0.050(2) Uani 0.50 1 d PG A -1
H20 H 0.1058 0.7045 0.3583 0.060 Uiso 0.50 1 calc PR A -1
C21 C 0.1757(4) 0.7504(3) 0.4967(5) 0.075(3) Uani 1 2 d SG A -1
H21 H 0.1345 0.7793 0.5192 0.090 Uiso 0.50 1 calc PR A -1
C22 C 0.2642(5) 0.7415(4) 0.5473(5) 0.097(5) Uani 0.50 1 d PG A -1
H22 H 0.2926 0.7634 0.6096 0.116 Uiso 0.50 1 calc PR A -1
C23 C 0.3028(3) 0.6941(3) 0.4885(7) 0.066(3) Uani 0.50 1 d PG A -1
H23 H 0.3615 0.6787 0.5045 0.080 Uiso 0.50 1 calc PR A -1
C24 C 0.2382(4) 0.6737(2) 0.4015(6) 0.0464(17) Uani 0.50 1 d PG A -1
H24 H 0.2461 0.6423 0.3491 0.056 Uiso 0.50 1 calc PR A -1
C25 C 0.3849(3) 0.7500 0.2856(4) 0.0346(10) Uani 1 2 d SD A .
O25 O 0.4572(2) 0.7500 0.2443(3) 0.0364(7) Uani 1 2 d SD . .
C26 C 0.2660(6) 0.8275(2) 0.3541(8) 0.0464(17) Uani 0.50 1 d PD A -1
O26 O 0.2575(4) 0.87559(19) 0.3576(6) 0.0621(16) Uani 0.50 1 d PD A -1

loop_
_atom_site_aniso_label
_atom_site_aniso_U_11
_atom_site_aniso_U_22
_atom_site_aniso_U_33
_atom_site_aniso_U_23
_atom_site_aniso_U_13
_atom_site_aniso_U_12
Ge1 0.0236(3) 0.0656(4) 0.0262(3) 0.000 0.0033(2) 0.000
Fe1 0.0243(3) 0.0541(4) 0.0261(4) 0.000 0.0011(3) 0.000
C1 0.026(2) 0.024(2) 0.023(2) 0.000 -0.0041(17) 0.000
C2 0.0291(16) 0.0218(14) 0.0234(14) 0.0035(12) -0.0029(12) -0.0013(12)
C3 0.0370(17) 0.0224(15) 0.0312(16) -0.0018(13) 0.0055(14) 0.0036(13)
C4 0.046(3) 0.022(2) 0.032(2) 0.000 0.014(2) 0.000
C5 0.0309(16) 0.0212(14) 0.0264(15) 0.0020(12) 0.0006(12) -0.0005(12)
C6 0.0355(17) 0.0243(15) 0.0267(15) 0.0041(12) -0.0003(13) 0.0022(13)
C7 0.0411(19) 0.0262(16) 0.0360(17) 0.0087(14) -0.0062(15) 0.0045(14)
C8 0.045(2) 0.0251(15) 0.0333(17) 0.0093(13) -0.0015(15) -0.0024(14)
C9 0.0330(17) 0.0277(16) 0.0361(17) 0.0052(13) 0.0004(14) -0.0048(13)
C10 0.0334(17) 0.0209(14) 0.0284(16) 0.0040(12) 0.0011(13) -0.0001(12)
C11 0.0362(18) 0.0288(16) 0.0370(18) 0.0053(14) -0.0067(15) 0.0015(14)
C12 0.040(2) 0.0382(19) 0.049(2) 0.0030(16) -0.0005(16) 0.0052(15)
C13 0.0428(19) 0.047(2) 0.042(2) 0.0058(17) -0.0110(16) 0.0078(16)
C14 0.051(2) 0.0278(16) 0.050(2) 0.0149(16) -0.0024(17) -0.0034(15)
C15 0.061(2) 0.0332(18) 0.051(2) 0.0130(17) 0.0130(19) 0.0030(17)
C16 0.101(4) 0.040(2) 0.086(3) 0.018(2) -0.019(3) -0.029(2)
C17 0.0341(17) 0.0259(15) 0.0343(17) 0.0080(13) -0.0063(14) -0.0041(13)
C18 0.0331(19) 0.047(2) 0.064(2) 0.0259(19) -0.0060(18) -0.0027(16)
C19 0.071(3) 0.0376(19) 0.0363(19) 0.0036(16) -0.0196(19) 0.0007(18)
C20 0.033(4) 0.058(5) 0.060(5) 0.029(4) -0.005(4) -0.018(4)
C21 0.077(6) 0.077(6) 0.071(5) -0.044(11) 0.049(5) -0.025(14)
C22 0.103(7) 0.158(14) 0.029(4) 0.026(8) 0.003(4) -0.078(10)
C23 0.033(4) 0.090(7) 0.075(6) 0.052(6) 0.001(4) -0.001(4)
C24 0.054(5) 0.035(2) 0.050(5) 0.012(2) 0.017(3) -0.003(3)
C25 0.042(3) 0.029(2) 0.032(2) 0.000 -0.004(2) 0.000
O25 0.0243(16) 0.0457(19) 0.0394(18) 0.000 0.0038(15) 0.000
C26 0.054(5) 0.035(2) 0.050(5) 0.012(2) 0.017(3) -0.003(3)
O26 0.062(4) 0.038(3) 0.086(4) -0.005(3) 0.036(3) -0.003(3)

loop_
_atom_type_symbol
_atom_type_description
_atom_type_scat_dispersion_real
_atom_type_scat_dispersion_imag
_atom_type_scat_source
C C 0.0033 0.0016 'International Tables Vol C Tables 4.2.6.8 and 6.1.1.4'
H H 0.0000 0.0000 'International Tables Vol C Tables 4.2.6.8 and 6.1.1.4'
O O 0.0106 0.0060 'International Tables Vol C Tables 4.2.6.8 and 6.1.1.4'
Fe Fe 0.3463 0.8444 'International Tables Vol C Tables 4.2.6.8 and 6.1.1.4'
Ge Ge 0.1547 1.8001 'International Tables Vol C Tables 4.2.6.8 and 6.1.1.4'

loop_
_geom_angle_atom_site_label_1
_geom_angle_atom_site_label_2
_geom_angle_atom_site_label_3
_geom_angle
_geom_angle_site_symmetry_1
_geom_angle_site_symmetry_3
C1 Ge1 Fe1 113.14(12) . .
C25 Fe1 C26 93.5(3) . 7_575
C25 Fe1 C26 93.5(3) . .
C26 Fe1 C26 171.6(6) 7_575 .
C25 Fe1 C24 110.86(16) . .
C26 Fe1 C24 19.4(2) 7_575 .
C26 Fe1 C24 155.3(3) . .
C25 Fe1 C24 110.9(3) . 7_575
C26 Fe1 C24 155.3(4) 7_575 7_575
C26 Fe1 C24 19.4(4) . 7_575
C24 Fe1 C24 136.3(3) . 7_575
C25 Fe1 C23 97.3(3) . 7_575
C26 Fe1 C23 133.6(3) 7_575 7_575
C26 Fe1 C23 49.8(4) . 7_575
C24 Fe1 C23 119.8(3) . 7_575
C24 Fe1 C23 41.8(3) 7_575 7_575
C25 Fe1 C23 97.30(19) . .
C26 Fe1 C23 49.8(4) 7_575 .
C26 Fe1 C23 133.6(3) . .
C24 Fe1 C23 41.83(10) . .
C24 Fe1 C23 119.8(3) 7_575 .
C23 Fe1 C23 84.0(4) 7_575 .
C25 Fe1 C20 149.89(18) . .
C26 Fe1 C20 57.0(3) 7_575 .
C26 Fe1 C20 115.5(3) . .
C24 Fe1 C20 41.46(9) . .
C24 Fe1 C20 99.1(3) 7_575 .
C23 Fe1 C20 107.5(3) 7_575 .
C23 Fe1 C20 69.28(12) . .
C25 Fe1 C20 149.89(18) . 7_575
C26 Fe1 C20 115.5(3) 7_575 7_575
C26 Fe1 C20 57.0(3) . 7_575
C24 Fe1 C20 99.1(3) . 7_575
C24 Fe1 C20 41.5(4) 7_575 7_575
C23 Fe1 C20 69.3(3) 7_575 7_575
C23 Fe1 C20 107.5(2) . 7_575
C20 Fe1 C20 58.5(3) . 7_575
C25 Fe1 C22 119.8(3) . 7_575
C26 Fe1 C22 95.9(3) 7_575 7_575
C26 Fe1 C22 84.7(3) . 7_575
C24 Fe1 C22 79.7(4) . 7_575
C24 Fe1 C22 68.9(5) 7_575 7_575
C23 Fe1 C22 40.5(3) 7_575 7_575
C23 Fe1 C22 51.0(4) . 7_575
C20 Fe1 C22 73.5(3) . 7_575
C20 Fe1 C22 67.67(12) 7_575 7_575
C25 Fe1 C22 119.8(2) . .
C26 Fe1 C22 84.7(3) 7_575 .
C26 Fe1 C22 95.9(3) . .
C24 Fe1 C22 68.86(12) . .
C24 Fe1 C22 79.7(3) 7_575 .
C23 Fe1 C22 51.0(3) 7_575 .
C23 Fe1 C22 40.53(10) . .
C20 Fe1 C22 67.67(11) . .
C20 Fe1 C22 73.5(2) 7_575 .
C22 Fe1 C22 11.2(5) 7_575 .
C25 Fe1 C21 159.1(2) . .
C26 Fe1 C21 87.8(3) 7_575 .
C26 Fe1 C21 87.3(3) . .
C24 Fe1 C21 68.47(11) . .
C24 Fe1 C21 68.0(3) 7_575 .
C23 Fe1 C21 67.5(2) 7_575 .
C23 Fe1 C21 67.88(12) . .
C20 Fe1 C21 40.03(8) . .
C20 Fe1 C21 39.6(3) 7_575 .
C22 Fe1 C21 39.48(10) 7_575 .
C22 Fe1 C21 39.55(8) . .
C2 C1 C2 118.8(4) . 7_575
C2 C1 Ge1 120.20(19) . .
C2 C1 Ge1 120.20(19) 7_575 .
C3 C2 C1 120.3(3) . .
C3 C2 C5 119.1(3) . .
C1 C2 C5 120.6(3) . .
C2 C3 C4 120.2(3) . .
C2 C3 H3A 119.9 . .
C4 C3 H3A 119.9 . .
C3 C4 C3 120.1(4) . 7_575
C3 C4 H4A 119.9 . .
C3 C4 H4A 119.9 7_575 .
C10 C5 C6 119.7(3) . .
C10 C5 C2 119.2(3) . .
C6 C5 C2 121.0(3) . .
C7 C6 C5 118.9(3) . .
C7 C6 C11 119.2(3) . .
C5 C6 C11 121.8(3) . .
C8 C7 C6 122.6(3) . .
C8 C7 H7A 118.7 . .
C6 C7 H7A 118.7 . .
C9 C8 C7 117.8(3) . .
C9 C8 C14 123.3(3) . .
C7 C8 C14 119.0(3) . .
C8 C9 C10 122.3(3) . .
C8 C9 H9A 118.9 . .
C10 C9 H9A 118.9 . .
C9 C10 C5 118.7(3) . .
C9 C10 C17 118.7(3) . .
C5 C10 C17 122.1(3) . .
C6 C11 C12 110.7(3) . .
C6 C11 C13 112.0(3) . .
C12 C11 C13 110.1(3) . .
C6 C11 H11A 107.9 . .
C12 C11 H11A 107.9 . .
C13 C11 H11A 107.9 . .
C11 C12 H12A 109.5 . .
C11 C12 H12B 109.5 . .
H12A C12 H12B 109.5 . .
C11 C12 H12C 109.5 . .
H12A C12 H12C 109.5 . .
H12B C12 H12C 109.5 . .
C11 C13 H13A 109.5 . .
C11 C13 H13B 109.5 . .
H13A C13 H13B 109.5 . .
C11 C13 H13C 109.5 . .
H13A C13 H13C 109.5 . .
H13B C13 H13C 109.5 . .
C16 C14 C15 111.7(3) . .
C16 C14 C8 114.7(3) . .
C15 C14 C8 110.1(3) . .
C16 C14 H14A 106.6 . .
C15 C14 H14A 106.6 . .
C8 C14 H14A 106.6 . .
C14 C15 H15A 109.5 . .
C14 C15 H15B 109.5 . .
H15A C15 H15B 109.5 . .
C14 C15 H15C 109.5 . .
H15A C15 H15C 109.5 . .
H15B C15 H15C 109.5 . .
C14 C16 H16A 109.5 . .
C14 C16 H16B 109.5 . .
H16A C16 H16B 109.5 . .
C14 C16 H16C 109.5 . .
H16A C16 H16C 109.5 . .
H16B C16 H16C 109.5 . .
C19 C17 C10 110.0(3) . .
C19 C17 C18 111.4(3) . .
C10 C17 C18 113.0(3) . .
C19 C17 H17A 107.4 . .
C10 C17 H17A 107.4 . .
C18 C17 H17A 107.4 . .
C17 C18 H18A 109.5 . .
C17 C18 H18B 109.5 . .
H18A C18 H18B 109.5 . .
C17 C18 H18C 109.5 . .
H18A C18 H18C 109.5 . .
H18B C18 H18C 109.5 . .
C17 C19 H19A 109.5 . .
C17 C19 H19B 109.5 . .
H19A C19 H19B 109.5 . .
C17 C19 H19C 109.5 . .
H19A C19 H19C 109.5 . .
H19B C19 H19C 109.5 . .
C21 C20 C24 108.0 . .
C21 C20 Fe1 72.68(19) . .
C24 C20 Fe1 66.81(19) . .
C21 C20 H20 126.0 . .
C24 C20 H20 126.0 . .
Fe1 C20 H20 126.0 . .
C20 C21 C22 108.0 . .
C20 C21 Fe1 67.30(19) . .
C22 C21 Fe1 69.50(19) . .
C20 C21 H21 126.0 . .
C22 C21 H21 126.0 . .
Fe1 C21 H21 128.8 . .
C21 C22 C23 108.0 . .
C21 C22 Fe1 70.94(18) . .
C23 C22 Fe1 66.56(18) . .
C21 C22 H22 126.0 . .
C23 C22 H22 126.0 . .
Fe1 C22 H22 128.0 . .
C22 C23 C24 108.0 . .
C22 C23 Fe1 72.91(19) . .
C24 C23 Fe1 67.8(2) . .
C22 C23 H23 126.0 . .
C24 C23 H23 126.0 . .
Fe1 C23 H23 124.8 . .
C23 C24 C20 108.0 . .
C23 C24 Fe1 70.3(2) . .
C20 C24 Fe1 71.73(19) . .
C23 C24 H24 126.0 . .
C20 C24 H24 126.0 . .
Fe1 C24 H24 123.6 . .
O25 C25 Fe1 177.5(4) . .
O26 C26 Fe1 176.8(7) . .

loop_
_geom_bond_atom_site_label_1
_geom_bond_atom_site_label_2
_geom_bond_distance
_geom_bond_site_symmetry_2
Ge1 C1 2.008(4) .
Ge1 Fe1 2.3747(8) .
Fe1 C25 1.773(5) .
Fe1 C26 1.864(6) 7_575
Fe1 C26 1.864(6) .
Fe1 C24 1.972(5) .
Fe1 C24 1.972(5) 7_575
Fe1 C23 2.005(11) 7_575
Fe1 C23 2.005(5) .
Fe1 C20 2.037(5) .
Fe1 C20 2.037(5) 7_575
Fe1 C22 2.089(6) 7_575
Fe1 C22 2.089(5) .
Fe1 C21 2.108(5) .
C1 C2 1.406(4) .
C1 C2 1.406(4) 7_575
C2 C3 1.388(4) .
C2 C5 1.510(4) .
C3 C4 1.391(4) .
C3 H3A 0.9500 .
C4 C3 1.391(4) 7_575
C4 H4A 0.9500 .
C5 C10 1.407(4) .
C5 C6 1.411(4) .
C6 C7 1.389(4) .
C6 C11 1.524(4) .
C7 C8 1.389(5) .
C7 H7A 0.9500 .
C8 C9 1.381(4) .
C8 C14 1.526(4) .
C9 C10 1.407(4) .
C9 H9A 0.9500 .
C10 C17 1.527(4) .
C11 C12 1.533(5) .
C11 C13 1.540(5) .
C11 H11A 1.0000 .
C12 H12A 0.9800 .
C12 H12B 0.9800 .
C12 H12C 0.9800 .
C13 H13A 0.9800 .
C13 H13B 0.9800 .
C13 H13C 0.9800 .
C14 C16 1.487(5) .
C14 C15 1.516(5) .
C14 H14A 1.0000 .
C15 H15A 0.9800 .
C15 H15B 0.9800 .
C15 H15C 0.9800 .
C16 H16A 0.9800 .
C16 H16B 0.9800 .
C16 H16C 0.9800 .
C17 C19 1.519(5) .
C17 C18 1.532(5) .
C17 H17A 1.0000 .
C18 H18A 0.9800 .
C18 H18B 0.9800 .
C18 H18C 0.9800 .
C19 H19A 0.9800 .
C19 H19B 0.9800 .
C19 H19C 0.9800 .
C20 C21 1.4200 .
C20 C24 1.4200 .
C20 H20 0.9500 .
C21 C22 1.4200 .
C21 H21 0.9500 .
C22 C23 1.4200 .
C22 H22 0.9500 .
C23 C24 1.4200 .
C23 H23 0.9500 .
C24 H24 0.9500 .
C25 O25 1.148(5) .
C26 O26 1.162(7) .

loop_
_geom_torsion_atom_site_label_1
_geom_torsion_atom_site_label_2
_geom_torsion_atom_site_label_3
_geom_torsion_atom_site_label_4
_geom_torsion
_geom_torsion_site_symmetry_1
_geom_torsion_site_symmetry_4
Fe1 Ge1 C1 C2 95.1(3) . .
Fe1 Ge1 C1 C2 -95.1(3) . 7_575
C2 C1 C2 C3 3.5(6) 7_575 .
Ge1 C1 C2 C3 173.4(2) . .
C2 C1 C2 C5 -174.8(2) 7_575 .
Ge1 C1 C2 C5 -4.9(4) . .
C1 C2 C3 C4 -0.6(5) . .
C5 C2 C3 C4 177.8(3) . .
C2 C3 C4 C3 -2.4(7) . 7_575
C3 C2 C5 C10 -105.1(3) . .
C1 C2 C5 C10 73.2(4) . .
C3 C2 C5 C6 72.1(4) . .
C1 C2 C5 C6 -109.6(4) . .
C10 C5 C6 C7 0.0(4) . .
C2 C5 C6 C7 -177.3(3) . .
C10 C5 C6 C11 176.6(3) . .
C2 C5 C6 C11 -0.6(4) . .
C5 C6 C7 C8 -1.4(5) . .
C11 C6 C7 C8 -178.2(3) . .
C6 C7 C8 C9 1.6(5) . .
C6 C7 C8 C14 -179.4(3) . .
C7 C8 C9 C10 -0.2(5) . .
C14 C8 C9 C10 -179.2(3) . .
C8 C9 C10 C5 -1.1(5) . .
C8 C9 C10 C17 171.7(3) . .
C6 C5 C10 C9 1.3(4) . .
C2 C5 C10 C9 178.5(3) . .
C6 C5 C10 C17 -171.3(3) . .
C2 C5 C10 C17 6.0(4) . .
C7 C6 C11 C12 72.6(4) . .
C5 C6 C11 C12 -104.1(3) . .
C7 C6 C11 C13 -50.8(4) . .
C5 C6 C11 C13 132.6(3) . .
C9 C8 C14 C16 23.4(5) . .
C7 C8 C14 C16 -155.6(4) . .
C9 C8 C14 C15 -103.6(4) . .
C7 C8 C14 C15 77.4(4) . .
C9 C10 C17 C19 -77.9(4) . .
C5 C10 C17 C19 94.6(3) . .
C9 C10 C17 C18 47.3(4) . .
C5 C10 C17 C18 -140.1(3) . .
C25 Fe1 C20 C21 147.5(5) . .
C26 Fe1 C20 C21 134.7(5) 7_575 .
C26 Fe1 C20 C21 -49.7(4) . .
C24 Fe1 C20 C21 119.06(12) . .
C24 Fe1 C20 C21 -38.66(19) 7_575 .
C23 Fe1 C20 C21 3.5(3) 7_575 .
C23 Fe1 C20 C21 79.88(14) . .
C20 Fe1 C20 C21 -47.6(3) 7_575 .
C22 Fe1 C20 C21 26.0(4) 7_575 .
C22 Fe1 C20 C21 36.19(8) . .
C25 Fe1 C20 C24 28.4(5) . .
C26 Fe1 C20 C24 15.6(5) 7_575 .
C26 Fe1 C20 C24 -168.7(4) . .
C24 Fe1 C20 C24 -157.7(3) 7_575 .
C23 Fe1 C20 C24 -115.5(3) 7_575 .
C23 Fe1 C20 C24 -39.19(9) . .
C20 Fe1 C20 C24 -166.6(3) 7_575 .
C22 Fe1 C20 C24 -93.1(4) 7_575 .
C22 Fe1 C20 C24 -82.87(13) . .
C21 Fe1 C20 C24 -119.06(12) . .
C24 C20 C21 C22 0.0 . .
Fe1 C20 C21 C22 -57.65(19) . .
C24 C20 C21 Fe1 57.65(19) . .
C25 Fe1 C21 C20 -130.8(5) . .
C26 Fe1 C21 C20 -36.6(4) 7_575 .
C26 Fe1 C21 C20 136.4(3) . .
C24 Fe1 C21 C20 -38.47(10) . .
C24 Fe1 C21 C20 138.3(2) 7_575 .
C23 Fe1 C21 C20 -176.3(3) 7_575 .
C23 Fe1 C21 C20 -83.70(14) . .
C20 Fe1 C21 C20 99.4(5) 7_575 .
C22 Fe1 C21 C20 -138.6(7) 7_575 .
C22 Fe1 C21 C20 -120.93(11) . .
C25 Fe1 C21 C22 -9.8(5) . .
C26 Fe1 C21 C22 84.3(4) 7_575 .
C26 Fe1 C21 C22 -102.6(4) . .
C24 Fe1 C21 C22 82.46(14) . .
C24 Fe1 C21 C22 -100.79(17) 7_575 .
C23 Fe1 C21 C22 -55.4(3) 7_575 .
C23 Fe1 C21 C22 37.23(10) . .
C20 Fe1 C21 C22 120.93(11) . .
C20 Fe1 C21 C22 -139.6(5) 7_575 .
C22 Fe1 C21 C22 -17.7(7) 7_575 .
C20 C21 C22 C23 0.0 . .
Fe1 C21 C22 C23 -56.31(18) . .
C20 C21 C22 Fe1 56.31(18) . .
C25 Fe1 C22 C21 176.0(2) . .
C26 Fe1 C22 C21 -93.0(4) 7_575 .
C26 Fe1 C22 C21 78.5(3) . .
C24 Fe1 C22 C21 -81.39(14) . .
C24 Fe1 C22 C21 67.74(18) 7_575 .
C23 Fe1 C22 C21 101.94(16) 7_575 .
C23 Fe1 C22 C21 -120.40(11) . .
C20 Fe1 C22 C21 -36.61(9) . .
C20 Fe1 C22 C21 25.5(4) 7_575 .
C22 Fe1 C22 C21 82.75(6) 7_575 .
C25 Fe1 C22 C23 -63.6(2) . .
C26 Fe1 C22 C23 27.4(4) 7_575 .
C26 Fe1 C22 C23 -161.1(3) . .
C24 Fe1 C22 C23 39.01(9) . .
C24 Fe1 C22 C23 -171.9(2) 7_575 .
C23 Fe1 C22 C23 -137.7(2) 7_575 .
C20 Fe1 C22 C23 83.79(14) . .
C20 Fe1 C22 C23 145.9(4) 7_575 .
C22 Fe1 C22 C23 -156.84(9) 7_575 .
C21 Fe1 C22 C23 120.40(11) . .
C21 C22 C23 C24 0.0 . .
Fe1 C22 C23 C24 -59.00(19) . .
C21 C22 C23 Fe1 59.00(19) . .
C25 Fe1 C23 C22 128.4(2) . .
C26 Fe1 C23 C22 -143.2(4) 7_575 .
C26 Fe1 C23 C22 26.5(5) . .
C24 Fe1 C23 C22 -118.32(10) . .
C24 Fe1 C23 C22 9.2(2) 7_575 .
C23 Fe1 C23 C22 31.77(11) 7_575 .
C20 Fe1 C23 C22 -79.48(12) . .
C20 Fe1 C23 C22 -34.3(4) 7_575 .
C22 Fe1 C23 C22 5.7(2) 7_575 .
C21 Fe1 C23 C22 -36.36(8) . .
C25 Fe1 C23 C24 -113.3(2) . .
C26 Fe1 C23 C24 -24.9(4) 7_575 .
C26 Fe1 C23 C24 144.8(4) . .
C24 Fe1 C23 C24 127.6(3) 7_575 .
C23 Fe1 C23 C24 150.1(2) 7_575 .
C20 Fe1 C23 C24 38.84(9) . .
C20 Fe1 C23 C24 84.1(4) 7_575 .
C22 Fe1 C23 C24 124.0(2) 7_575 .
C22 Fe1 C23 C24 118.32(10) . .
C21 Fe1 C23 C24 81.96(12) . .
C22 C23 C24 C20 0.0 . .
Fe1 C23 C24 C20 -62.22(18) . .
C22 C23 C24 Fe1 62.22(18) . .
C21 C20 C24 C23 0.0 . .
Fe1 C20 C24 C23 61.3(2) . .
C21 C20 C24 Fe1 -61.3(2) . .
C25 Fe1 C24 C23 77.2(3) . .
C26 Fe1 C24 C23 105.1(14) 7_575 .
C26 Fe1 C24 C23 -92.6(8) . .
C24 Fe1 C24 C23 -84.8(5) 7_575 .
C23 Fe1 C24 C23 -34.8(3) 7_575 .
C20 Fe1 C24 C23 -117.61(10) . .
C20 Fe1 C24 C23 -106.1(3) 7_575 .
C22 Fe1 C24 C23 -40.93(15) 7_575 .
C22 Fe1 C24 C23 -37.83(9) . .
C21 Fe1 C24 C23 -80.43(13) . .
C25 Fe1 C24 C20 -165.2(3) . .
C26 Fe1 C24 C20 -137.3(14) 7_575 .
C26 Fe1 C24 C20 25.0(8) . .
C24 Fe1 C24 C20 32.8(5) 7_575 .
C23 Fe1 C24 C20 82.8(3) 7_575 .
C23 Fe1 C24 C20 117.61(10) . .
C20 Fe1 C24 C20 11.5(3) 7_575 .
C22 Fe1 C24 C20 76.68(17) 7_575 .
C22 Fe1 C24 C20 79.78(11) . .
C21 Fe1 C24 C20 37.18(8) . .
